data_2008763
loop_
_publ_author_name
'Namouchi Cherni, Saoussen'
'Driss, Ahmed'
'Jouini, Tahar'

_publ_section_title
;
 Tetraaqua(1,10-phenanthroline-<i>N</i>,<i>N</i>)nickel(II) dinitrate
 monohydrate
;
_journal_issue 8
_journal_name_full 'Acta Crystallographica Section C'
_journal_page_first 1248
_journal_page_last 1250
_journal_paper_doi 10.1107/S0108270199004874
_journal_volume 55
_journal_year 1999
_chemical_formula_moiety '[Ni(C12 H8 N2 )(H2 O)4](NO3 )2 , H2 O'
_chemical_formula_structural Ni[(C12H8N2)(H2O)4](NO3-)2.H2O
_chemical_formula_sum 'C12 H18 N4 Ni O11'
_chemical_formula_weight 453.01
_chemical_name_systematic
;
 Tetraaqua(1,10-Phenanthroline)Nickel(II) Dinitrate Monohydrate
;
_space_group_IT_number 14
_symmetry_cell_setting monoclinic
_symmetry_space_group_name_Hall '-P 2ybc'
_symmetry_space_group_name_H-M 'P 1 21/c 1'
_audit_creation_method SHELXL
_cell_angle_alpha 90.00
_cell_angle_beta 94.710(10)
_cell_angle_gamma 90.00
_cell_formula_units_Z 4
_cell_length_a 8.7830(10)
_cell_length_b 13.629(2)
_cell_length_c 15.411(2)
_cell_measurement_reflns_used 25
_cell_measurement_temperature 293(2)
_cell_measurement_theta_max 15.82
_cell_measurement_theta_min 10.77
_cell_volume 1838.5(4)
_computing_cell_refinement 'CAD4 EXPRESS'
_computing_data_collection 'CAD4 EXPRESS (Duisenberg, 1992; Mac\'i\<cek & Yordanov, 1992)'
_computing_data_reduction 'MolEN (Fair, 1990)'
_computing_molecular_graphics 'ZORTEP (Zsolnai, 1994)'
_computing_publication_material SHELXL93
_computing_structure_refinement 'SHELXL93 (Sheldrick, 1993)'
_computing_structure_solution 'SHELXS86 (Sheldrick, 1990)'
_diffrn_ambient_temperature 293(2)
_diffrn_measurement_device 'CAD4 diffractometer'
_diffrn_measurement_method \w/2\q
_diffrn_radiation_monochromator graphite
_diffrn_radiation_source 'fine-focus sealed tube'
_diffrn_radiation_type MoK\a
_diffrn_radiation_wavelength 0.71069
_diffrn_reflns_av_R_equivalents 0.0106
_diffrn_reflns_av_sigmaI/netI 0.0291
_diffrn_reflns_limit_h_max 10
_diffrn_reflns_limit_h_min -10
_diffrn_reflns_limit_k_max 16
_diffrn_reflns_limit_k_min 0
_diffrn_reflns_limit_l_max 18
_diffrn_reflns_limit_l_min 0
_diffrn_reflns_number 3740
_diffrn_reflns_theta_max 25.96
_diffrn_reflns_theta_min 2.33
_diffrn_standards_decay_% 0.6
_diffrn_standards_interval_time 120
_diffrn_standards_number 2
_exptl_absorpt_coefficient_mu 1.122
_exptl_absorpt_correction_T_max 0.781
_exptl_absorpt_correction_T_min 0.718
_exptl_absorpt_correction_type 'empirical \y scan (North et al., 1968)'
_exptl_crystal_colour blue
_exptl_crystal_density_diffrn 1.637
_exptl_crystal_density_meas ?
_exptl_crystal_description cubic
_exptl_crystal_F_000 936
_exptl_crystal_size_max 0.37
_exptl_crystal_size_mid 0.22
_exptl_crystal_size_min 0.22
_refine_diff_density_max 0.283
_refine_diff_density_min -0.242
_refine_ls_extinction_coef 0.0009(3)
_refine_ls_extinction_method 'SHELXL93 (Sheldrick, 1993)'
_refine_ls_goodness_of_fit_all 1.053
_refine_ls_goodness_of_fit_obs 1.091
_refine_ls_hydrogen_treatment refall
_refine_ls_matrix_type full
_refine_ls_number_parameters 326
_refine_ls_number_reflns 3602
_refine_ls_number_restraints 0
_refine_ls_restrained_S_all 1.053
_refine_ls_restrained_S_obs 1.091
_refine_ls_R_factor_all 0.0499
_refine_ls_R_factor_obs 0.0352
_refine_ls_shift/esd_max 0.000
_refine_ls_shift/esd_mean 0.000
_refine_ls_structure_factor_coef Fsqd
_refine_ls_weighting_details 'w = 1/[\s^2^(Fo^2^)+(0.0343P)^2^+1.0044P] where P=(Fo^2^+2Fc^2^)/3'
_refine_ls_weighting_scheme calc
_refine_ls_wR_factor_all 0.0877
_refine_ls_wR_factor_obs 0.0800
_reflns_number_observed 2852
_reflns_number_total 3602
_reflns_observed_criterion I>2\s(I)
_cod_data_source_file cf1300.cif
_cod_data_source_block cher12
_cod_depositor_comments
;
The following automatic conversions were performed:

'_exptl_crystal_density_meas' value 'none' was changed to '?' - the
value is perceived as not measured.

Automatic conversion script
Id: cif_fix_values 3008 2015-01-20 13:52:24Z robertas 

The following automatic conversions were performed:

'_refine_ls_weighting_scheme' value 'calc w =
1/[\s^2^(Fo^2^)+(0.0343P)^2^+1.0044P] where P=(Fo^2^+2Fc^2^)/3' was
changed to 'calc'. New tag '_refine_ls_weighting_details' was
created. The value of the new tag was set to 'w =
1/[\s^2^(Fo^2^)+(0.0343P)^2^+1.0044P] where P=(Fo^2^+2Fc^2^)/3'.

Automatic conversion script
Id: cif_fix_values 3143 2015-03-26 13:38:13Z robertas 
;
_cod_original_cell_volume 1838.6(5)
_cod_original_sg_symbol_H-M 'P 21/c'
_cod_database_code 2008763

loop_
_symmetry_equiv_pos_as_xyz
'x, y, z'
'-x, y+1/2, -z+1/2'
'-x, -y, -z'
'x, -y-1/2, z-1/2'

loop_
_atom_site_aniso_label
_atom_site_aniso_U_11
_atom_site_aniso_U_22
_atom_site_aniso_U_33
_atom_site_aniso_U_12
_atom_site_aniso_U_13
_atom_site_aniso_U_23
Ni1 0.0381(2) 0.0280(2) 0.0360(2) 0.00340(10) -0.00400(10) 0.00000(10)
OW1 0.0410(10) 0.0430(10) 0.0450(10) 0.0020(10) -0.0008(9) 0.0000(10)
OW2 0.0660(10) 0.0300(10) 0.0420(10) 0.0060(9) -0.0080(10) 0.0000(9)
OW3 0.0410(10) 0.0580(10) 0.0500(10) 0.0030(10) -0.0060(10) -0.0150(10)
OW4 0.0500(10) 0.0490(10) 0.0420(10) 0.0110(10) 0.0000(10) 0.0030(10)
O1 0.0560(10) 0.0380(10) 0.130(2) 0.0020(10) -0.0020(10) -0.0240(10)
O2 0.0460(10) 0.0570(10) 0.0710(10) 0.0140(10) -0.0060(10) -0.0030(10)
O3 0.0490(10) 0.0510(10) 0.096(2) 0.0010(10) -0.0110(10) -0.0260(10)
O4 0.139(2) 0.0550(10) 0.0570(10) 0.028(2) -0.0270(10) -0.0130(10)
O5 0.0560(10) 0.079(2) 0.0510(10) -0.0120(10) 0.0030(10) -0.0080(10)
O6 0.0670(10) 0.098(2) 0.0530(10) -0.0200(10) -0.0170(10) 0.01670(10)
N1 0.0420(10) 0.0290(10) 0.0390(10) -0.0003(9) -0.0030(10) -0.0008(9)
N2 0.0370(10) 0.0280(10) 0.0400(10) 0.0028(9) 0.0019(9) 0.0011(9)
N3 0.0420(10) 0.0370(10) 0.0540(10) 0.0020(10) 0.0040(10) -0.0050(10)
N4 0.058(2) 0.052(2) 0.0420(10) -0.0020(10) -0.0010(10) 0.0050(10)
C1 0.056(2) 0.035(2) 0.048(2) -0.0040(10) -0.0040(10) 0.0000(10)
C2 0.060(2) 0.049(2) 0.053(2) -0.016(2) -0.0090(10) -0.0060(10)
C3 0.053(2) 0.062(2) 0.043(2) -0.009(2) -0.0110(10) -0.0020(10)
C4 0.0400(10) 0.048(2) 0.0360(10) 0.0030(10) -0.0020(10) 0.0010(10)
C5 0.0370(10) 0.0340(10) 0.0340(10) 0.0040(10) 0.0030(10) 0.0010(10)
C6 0.0360(10) 0.0330(10) 0.0340(10) 0.0030(10) 0.0040(10) 0.0010(10)
C7 0.0440(10) 0.0340(10) 0.0400(10) 0.0080(10) 0.0080(10) 0.0030(10)
C8 0.057(2) 0.044(2) 0.044(2) 0.0140(10) 0.0040(10) 0.0120(10)
C9 0.046(2) 0.062(2) 0.043(2) 0.0120(10) -0.0090(10) 0.0070(10)
C10 0.058(2) 0.0310(10) 0.055(2) 0.0050(10) 0.0130(10) 0.0060(10)
C11 0.053(2) 0.033(2) 0.059(2) -0.0040(10) 0.0070(10) -0.0040(10)
C12 0.0410(10) 0.038(2) 0.050(2) -0.0020(10) -0.0010(10) 0.0000(10)
OW5 0.114(2) 0.0500(10) 0.056(2) -0.0110(10) -0.005(2) -0.0050(10)

loop_
_atom_site_label
_atom_site_fract_x
_atom_site_fract_y
_atom_site_fract_z
_atom_site_U_iso_or_equiv
_atom_site_thermal_displace_type
_atom_site_calc_flag
_atom_site_refinement_flags
_atom_site_occupancy
_atom_site_disorder_group
_atom_site_type_symbol
Ni1 0.24748(4) 0.23193(2) 0.02447(2) 0.03440(10) Uani d . 1 . Ni
OW1 0.1013(3) 0.2393(2) 0.12590(10) 0.0434(5) Uani d . 1 . O
OW2 0.2665(3) 0.08540(10) 0.05610(10) 0.0464(5) Uani d . 1 . O
OW3 0.4238(3) 0.2639(2) 0.1159(2) 0.0502(5) Uani d . 1 . O
OW4 0.4079(3) 0.2080(2) -0.06740(10) 0.0472(5) Uani d . 1 . O
O1 0.7205(3) 0.2198(2) 0.0823(2) 0.0756(8) Uani d . 1 . O
O2 0.8668(2) 0.0946(2) 0.08030(10) 0.0590(6) Uani d . 1 . O
O3 0.6364(2) 0.0883(2) 0.0191(2) 0.0665(7) Uani d . 1 . O
O4 0.4051(4) 0.0494(2) 0.2221(2) 0.0857(9) Uani d . 1 . O
O5 0.2813(3) 0.1707(2) 0.27360(10) 0.0622(6) Uani d . 1 . O
O6 0.4870(3) 0.1194(2) 0.34250(10) 0.0738(7) Uani d . 1 . O
N1 0.0660(2) 0.21530(10) -0.06870(10) 0.0371(5) Uani d . 1 . N
N2 0.2163(2) 0.3773(2) -0.01160(10) 0.0354(5) Uani d . 1 . N
N3 0.7420(3) 0.1337(2) 0.0610(2) 0.0443(5) Uani d . 1 . N
N4 0.3909(3) 0.1134(2) 0.2793(2) 0.0514(6) Uani d . 1 . N
C1 -0.0056(4) 0.1345(2) -0.0972(2) 0.0469(7) Uani d . 1 . C
C2 -0.1285(4) 0.1361(2) -0.1603(2) 0.0547(8) Uani d . 1 . C
C3 -0.1783(4) 0.2231(2) -0.1957(2) 0.0535(8) Uani d . 1 . C
C4 -0.1050(3) 0.3106(2) -0.1683(2) 0.0419(6) Uani d . 1 . C
C5 0.0177(3) 0.3030(2) -0.1041(2) 0.0351(5) Uani d . 1 . C
C6 0.1000(3) 0.3895(2) -0.0742(2) 0.0342(5) Uani d . 1 . C
C7 0.0594(3) 0.4816(2) -0.1106(2) 0.0392(6) Uani d . 1 . C
C8 -0.0672(4) 0.4866(2) -0.1758(2) 0.0482(7) Uani d . 1 . C
C9 -0.1445(4) 0.4063(3) -0.2024(2) 0.0511(8) Uani d . 1 . C
C10 0.1462(3) 0.5625(2) -0.0803(2) 0.0475(7) Uani d . 1 . C
C11 0.2627(4) 0.5498(2) -0.0173(2) 0.0485(7) Uani d . 1 . C
C12 0.2943(3) 0.4562(2) 0.0161(2) 0.0431(6) Uani d . 1 . C
OW5 0.4000(4) 0.3850(2) 0.2514(2) 0.0741(8) Uani d . 1 . O
HC1 0.032(3) 0.078(2) -0.071(2) 0.050(8) Uiso d . 1 . H
HC2 -0.178(3) 0.079(2) -0.176(2) 0.061(9) Uiso d . 1 . H
HC3 -0.263(3) 0.225(2) -0.237(2) 0.059(9) Uiso d . 1 . H
HC8 -0.094(3) 0.550(2) -0.197(2) 0.052(8) Uiso d . 1 . H
HC9 -0.227(3) 0.409(2) -0.239(2) 0.053(9) Uiso d . 1 . H
HC10 0.121(3) 0.626(2) -0.104(2) 0.051(8) Uiso d . 1 . H
HC11 0.316(3) 0.601(2) 0.001(2) 0.054(9) Uiso d . 1 . H
HC12 0.372(3) 0.446(2) 0.057(2) 0.036(7) Uiso d . 1 . H
H1W1 0.144(4) 0.220(2) 0.171(2) 0.050(10) Uiso d . 1 . H
H2W1 0.029(4) 0.209(3) 0.115(2) 0.070(10) Uiso d . 1 . H
H1W2 0.309(4) 0.073(2) 0.104(2) 0.060(10) Uiso d . 1 . H
H2W2 0.302(4) 0.040(3) 0.022(3) 0.100(10) Uiso d . 1 . H
H1W3 0.508(4) 0.256(2) 0.1088(2) 0.060(10) Uiso d . 1 . H
H2W3 0.420(4) 0.302(3) 0.161(2) 0.070(10) Uiso d . 1 . H
H1W4 0.433(4) 0.256(3) -0.096(2) 0.070(10) Uiso d . 1 . H
H2W4 0.480(4) 0.185(2) -0.043(2) 0.050(10) Uiso d . 1 . H
H1W5 0.458(4) 0.435(3) 0.260(2) 0.080(10) Uiso d . 1 . H
H2W5 0.389(5) 0.371(4) 0.302(3) 0.11(2) Uiso d . 1 . H

loop_
_atom_type_symbol
_atom_type_description
_atom_type_scat_dispersion_real
_atom_type_scat_dispersion_imag
_atom_type_scat_source
O O 0.0106 0.0060 'International Tables Vol C Tables 4.2.6.8 and 6.1.1.4'
Ni Ni 0.3393 1.1124 'International Tables Vol C Tables 4.2.6.8 and 6.1.1.4'
N N 0.0061 0.0033 'International Tables Vol C Tables 4.2.6.8 and 6.1.1.4'
C C 0.0033 0.0016 'International Tables Vol C Tables 4.2.6.8 and 6.1.1.4'
H H 0.0000 0.0000 'International Tables Vol C Tables 4.2.6.8 and 6.1.1.4'

loop_
_geom_angle_atom_site_label_1
_geom_angle_atom_site_label_2
_geom_angle_atom_site_label_3
_geom_angle
_geom_angle_publ_flag
OW3 Ni1 OW2 90.11(9) y
OW3 Ni1 N1 173.99(9) y
OW2 Ni1 N1 95.81(8) y
OW3 Ni1 N2 93.25(9) y
OW2 Ni1 N2 176.58(8) y
N1 Ni1 N2 80.83(8) y
OW3 Ni1 OW4 89.10(10) y
OW2 Ni1 OW4 87.90(10) y
N1 Ni1 OW4 92.12(9) y
N2 Ni1 OW4 92.81(9) y
OW3 Ni1 OW1 87.30(10) y
OW2 Ni1 OW1 85.04(9) y
N1 Ni1 OW1 92.19(9) y
N2 Ni1 OW1 94.48(8) y
OW4 Ni1 OW1 172.04(9) y
Ni1 OW1 H1W1 111(2) n
Ni1 OW1 H2W1 111(3) n
H1W1 OW1 H2W1 109(4) n
Ni1 OW2 H1W2 116(2) n
Ni1 OW2 H2W2 124(3) n
H1W2 OW2 H2W2 104(3) n
Ni1 OW3 H1W3 124(3) n
Ni1 OW3 H2W3 126(2) n
H1W3 OW3 H2W3 108(3) n
Ni1 OW4 H1W4 117(2) n
Ni1 OW4 H2W4 107(2) n
H1W4 OW4 H2W4 109(3) n
C1 N1 C5 118.2(2) n
C1 N1 Ni1 129.6(2) n
C5 N1 Ni1 112.2(2) n
C12 N2 C6 117.9(2) n
C12 N2 Ni1 129.5(2) n
C6 N2 Ni1 112.6(2) n
O2 N3 O1 119.8(2) n
O2 N3 O3 121.2(2) n
O1 N3 O3 119.0(2) n
O5 N4 O6 119.3(3) n
O5 N4 O4 120.7(3) n
O6 N4 O4 120.0(3) n
N1 C1 C2 122.5(3) n
N1 C1 HC1 114(2) n
C2 C1 HC1 123(2) n
C3 C2 C1 119.9(3) n
C3 C2 HC2 121(2) n
C1 C2 HC2 119(2) n
C2 C3 C4 119.7(3) n
C2 C3 HC3 121(2) n
C4 C3 HC3 119(2) n
C3 C4 C5 117.1(3) n
C3 C4 C9 124.8(3) n
C5 C4 C9 118.2(3) n
N1 C5 C4 122.7(2) n
N1 C5 C6 117.2(2) n
C4 C5 C6 120.1(2) n
N2 C6 C7 122.9(2) n
N2 C6 C5 117.1(2) n
C7 C6 C5 119.9(2) n
C10 C7 C6 117.2(2) n
C10 C7 C8 124.3(3) n
C6 C7 C8 118.5(3) n
C9 C8 C7 121.3(3) n
C9 C8 HC8 122(2) n
C7 C8 HC8 116(2) n
C8 C9 C4 122.0(3) n
C8 C9 HC9 122(2) n
C4 C9 HC9 115(2) n
C11 C10 C7 119.6(3) n
C11 C10 HC10 122(2) n
C7 C10 HC10 118(2) n
C10 C11 C12 119.6(3) n
C10 C11 HC11 118(2) n
C12 C11 HC11 122(2) n
N2 C12 C11 122.8(3) n
N2 C12 HC12 117(2) n
C11 C12 HC12 121(2) n
H1W5 OW5 H2W5 99(4) n

loop_
_geom_bond_atom_site_label_1
_geom_bond_atom_site_label_2
_geom_bond_site_symmetry_2
_geom_bond_distance
_geom_bond_publ_flag
Ni1 OW3 . 2.053(2) y
Ni1 OW2 . 2.059(2) y
Ni1 N1 . 2.068(2) y
Ni1 N2 . 2.070(2) y
Ni1 OW4 . 2.103(2) y
Ni1 OW1 . 2.105(2) y
OW1 H1W1 . 0.80(3) n
OW1 H2W1 . 0.76(4) n
OW2 H1W2 . 0.82(4) n
OW2 H2W2 . 0.88(4) n
OW3 H1W3 . 0.76(4) n
OW3 H2W3 . 0.87(4) n
OW4 H1W4 . 0.84(4) n
OW4 H2W4 . 0.78(3) n
O1 N3 . 1.237(3) n
O2 N3 . 1.233(3) n
O3 N3 . 1.250(3) n
O4 N4 . 1.252(3) n
O5 N4 . 1.237(3) n
O6 N4 . 1.238(3) n
N1 C1 . 1.325(3) n
N1 C5 . 1.367(3) n
N2 C12 . 1.327(3) n
N2 C6 . 1.357(3) n
C1 C2 . 1.393(4) n
C1 HC1 . 0.92(3) n
C2 C3 . 1.362(4) n
C2 HC2 . 0.92(3) n
C3 C4 . 1.404(4) n
C3 HC3 . 0.93(3) n
C4 C5 . 1.406(3) n
C4 C9 . 1.437(4) n
C5 C6 . 1.438(4) n
C6 C7 . 1.408(3) n
C7 C10 . 1.399(4) n
C7 C8 . 1.439(4) n
C8 C9 . 1.335(4) n
C8 HC8 . 0.95(3) n
C9 HC9 . 0.88(3) n
C10 C11 . 1.362(4) n
C10 HC10 . 0.96(3) n
C11 C12 . 1.395(4) n
C11 HC11 . 0.87(3) n
C12 HC12 . 0.91(3) n
OW5 H1W5 . 0.86(4) n
OW5 H2W5 . 0.81(5) n

loop_
_geom_hbond_atom_site_label_D
_geom_hbond_atom_site_label_H
_geom_hbond_atom_site_label_A
_geom_hbond_site_symmetry_A
_geom_hbond_distance_DH
_geom_hbond_distance_HA
_geom_hbond_distance_DA
_geom_hbond_angle_DHA
_geom_hbond_publ_flag
OW1 H1W1 O5 . 0.80(3) 2.03(3) 2.822(3) 171(3) y
OW1 H2W1 O2 1_455 0.76(4) 2.15(4) 2.896(3) 166(4) y
OW2 H1W2 O4 . 0.82(3) 1.96(4) 2.785(3) 177(3) y
OW2 H2W2 O3 3_655 0.88(4) 1.95(4) 2.799(3) 160(4) y
OW3 H1W3 O1 . 0.76(4) 2.00(4) 2.764(3) 173(4) y
OW3 H2W3 OW5 . 0.87(4) 1.82(4) 2.684(4) 176(4) y
OW4 H1W4 O6 4_565 0.84(4) 2.01(4) 2.847(4) 175(3) y
OW4 H2W4 O3 . 0.78(3) 2.08(3) 2.833(3) 164(3) y
OW5 H1W5 O4 2_655 0.86(4) 1.97(4) 2.830(4) 179(3) y
OW5 H2W5 OW4 4_566 0.81(5) 2.28(5) 3.062(4) 161(4) y
